data_2019659
loop_
_publ_author_name
'Kne\<zevi\'c, Nikola \<Z.'
'Novakovi\'c, Sladjana B.'
'Bogdanovi\'c, Goran A.'

_publ_section_title
;
 Monomolecular sheets of propeller-shaped triethyl
 4,4',4''-[benzene-1,3,5-triyltris(ethyne-2,1-diyl)]tribenzoate
 deuterochloroform monosolvate
;
_journal_coeditor_code WQ3071
_journal_issue 10
_journal_name_full 'Acta Crystallographica Section C'
_journal_page_first 937
_journal_page_last 940
_journal_paper_doi 10.1107/S2053229614019147
_journal_volume 70
_journal_year 2014
_chemical_formula_moiety 'C39 H30 O6, C D Cl3'
_chemical_formula_sum 'C40 H30 Cl3 D O6'
_chemical_formula_weight 715.00
_chemical_name_systematic
;
Triethyl 4,4',4''-[benzene-1,3,5-triyltris(ethyne-2,1-diyl)]tribenzoate
deuterochloroform monosolvate
;
_space_group_crystal_system triclinic
_space_group_IT_number 2
_space_group_name_Hall '-P 1'
_space_group_name_H-M_alt 'P -1'
_symmetry_space_group_name_Hall '-P 1'
_symmetry_space_group_name_H-M 'P -1'
_atom_sites_solution_hydrogens mixed
_audit_creation_method SHELXL-2014/6
_cell_angle_alpha 111.0360(10)
_cell_angle_beta 99.9710(10)
_cell_angle_gamma 97.8350(10)
_cell_formula_units_Z 2
_cell_length_a 8.6557(4)
_cell_length_b 14.0058(7)
_cell_length_c 16.4804(11)
_cell_measurement_reflns_used 4066
_cell_measurement_temperature 223(2)
_cell_measurement_theta_max 25.08
_cell_measurement_theta_min 1.60
_cell_volume 1793.28(17)
_computing_cell_refinement 'SAINT (Bruker--Nonius, 2005)'
_computing_data_collection 'APEX2 (Bruker--Nonius, 2005)'
_computing_data_reduction 'SAINT (Bruker--Nonius, 2005)'
_computing_molecular_graphics 'ORTEP-3 for Windows (Farrugia, 2012) and Mercury (Macrae <i>et al.</i>, 2006)'
_computing_publication_material 'WinGX (Farrugia, 2012), PLATON (Spek, 2009) and PARST (Nardelli, 1995)'
_computing_structure_refinement 'SHELXL2014/6 (Sheldrick, 2014)'
_computing_structure_solution 'SHELXS97 (Sheldrick, 2008)'
_diffrn_ambient_temperature 223(2)
_diffrn_detector_area_resol_mean 8.3
_diffrn_measured_fraction_theta_full 0.972
_diffrn_measured_fraction_theta_max 0.986
_diffrn_measurement_device_type 'Bruker APEXII CCD'
_diffrn_measurement_method CCD
_diffrn_radiation_source 'fine-focus sealed tube'
_diffrn_radiation_type MoK\a
_diffrn_radiation_wavelength 0.71073
_diffrn_reflns_av_R_equivalents 0.0249
_diffrn_reflns_av_sigmaI/netI 0.0259
_diffrn_reflns_limit_h_max 10
_diffrn_reflns_limit_h_min -10
_diffrn_reflns_limit_k_max 15
_diffrn_reflns_limit_k_min -16
_diffrn_reflns_limit_l_max 19
_diffrn_reflns_limit_l_min 0
_diffrn_reflns_number 9224
_diffrn_reflns_theta_full 25.242
_diffrn_reflns_theta_max 25.082
_diffrn_reflns_theta_min 1.595
_exptl_absorpt_coefficient_mu 0.302
_exptl_absorpt_correction_T_max 0.9991
_exptl_absorpt_correction_T_min 0.8173
_exptl_absorpt_correction_type multi-scan
_exptl_absorpt_process_details '(SADABS; Bruker--Nonius, 2005)'
_exptl_crystal_colour Colorless
_exptl_crystal_density_diffrn 1.324
_exptl_crystal_description block
_exptl_crystal_F_000 740
_exptl_crystal_size_max 0.40
_exptl_crystal_size_mid 0.35
_exptl_crystal_size_min 0.25
_refine_diff_density_max 0.662
_refine_diff_density_min -0.551
_refine_ls_extinction_method none
_refine_ls_goodness_of_fit_ref 1.054
_refine_ls_hydrogen_treatment mixed
_refine_ls_matrix_type full
_refine_ls_number_parameters 449
_refine_ls_number_reflns 6305
_refine_ls_number_restraints 0
_refine_ls_restrained_S_all 1.054
_refine_ls_R_factor_all 0.0638
_refine_ls_R_factor_gt 0.0451
_refine_ls_shift/su_max 0.000
_refine_ls_shift/su_mean 0.000
_refine_ls_structure_factor_coef Fsqd
_refine_ls_weighting_details 'w=1/[\s^2^(Fo^2^)+(0.0671P)^2^+0.4355P] where P=(Fo^2^+2Fc^2^)/3'
_refine_ls_weighting_scheme calc
_refine_ls_wR_factor_gt 0.1203
_refine_ls_wR_factor_ref 0.1304
_reflns_number_gt 4659
_reflns_number_total 6305
_reflns_threshold_expression I>2\s(I)
_cod_data_source_file wq3071sup1.cf
_cod_data_source_block I
_cod_depositor_comments 'Adding full bibliography for 2019659.cif.'
_cod_database_code 2019659
_cod_database_fobs_code 2019659
_shelx_space_group_comment
;
The symmetry employed for this shelxl refinement is uniquely defined
by the following loop, which should always be used as a source of
symmetry information in preference to the above space-group names.
They are only intended as comments.
;
_shelxl_version_number 2014/6

loop_
_space_group_symop_operation_xyz
'x, y, z'
'-x, -y, -z'

loop_
_atom_site_type_symbol
_atom_site_label
_atom_site_fract_x
_atom_site_fract_y
_atom_site_fract_z
_atom_site_U_iso_or_equiv
_atom_site_adp_type
_atom_site_calc_flag
_atom_site_occupancy
Cl Cl1 0.55597(10) 0.85379(6) 0.16761(5) 0.0819(3) Uani d 1
Cl Cl2 0.83258(11) 0.77262(10) 0.20884(5) 0.1068(4) Uani d 1
Cl Cl3 0.61616(10) 0.67337(6) 0.03549(5) 0.0846(3) Uani d 1
O O1 0.8339(2) -0.07156(12) 0.02404(10) 0.0569(5) Uani d 1
O O2 0.72253(19) 0.00640(11) -0.06110(9) 0.0477(4) Uani d 1
O O3 0.05665(19) 1.11764(13) 0.39086(10) 0.0507(4) Uani d 1
O O4 0.10205(17) 1.18872(11) 0.54032(9) 0.0427(4) Uani d 1
O O5 1.2113(2) 0.72269(15) 1.19475(10) 0.0639(5) Uani d 1
O O6 1.31069(19) 0.58412(13) 1.12539(9) 0.0499(4) Uani d 1
C C1 0.6936(2) 0.50539(15) 0.45662(12) 0.0334(4) Uani d 1
C C2 0.6049(2) 0.57886(15) 0.44871(12) 0.0347(5) Uani d 1
H H2 0.5489 0.5713 0.3925 0.042 Uiso calc 1
C C3 0.5994(2) 0.66381(15) 0.52464(12) 0.0326(4) Uani d 1
C C4 0.6810(2) 0.67329(15) 0.60875(13) 0.0352(5) Uani d 1
H H4 0.6768 0.7293 0.6596 0.042 Uiso calc 1
C C5 0.7686(2) 0.59991(15) 0.61750(13) 0.0342(4) Uani d 1
C C6 0.7759(2) 0.51645(16) 0.54107(13) 0.0368(5) Uani d 1
H H6 0.8360 0.4679 0.5466 0.044 Uiso calc 1
C C7 0.6999(2) 0.41714(16) 0.37852(13) 0.0363(5) Uani d 1
C C8 0.7054(3) 0.34337(16) 0.31556(13) 0.0391(5) Uani d 1
C C9 0.7147(2) 0.25400(15) 0.23975(13) 0.0364(5) Uani d 1
C C10 0.6423(3) 0.24056(17) 0.15264(13) 0.0413(5) Uani d 1
H H10 0.5830 0.2880 0.1436 0.050 Uiso calc 1
C C11 0.6578(3) 0.15769(17) 0.08010(13) 0.0408(5) Uani d 1
H H11 0.6101 0.1498 0.0223 0.049 Uiso calc 1
C C12 0.7448(3) 0.08580(16) 0.09319(13) 0.0377(5) Uani d 1
C C13 0.8143(3) 0.09778(16) 0.17990(13) 0.0414(5) Uani d 1
H H13 0.8709 0.0491 0.1889 0.050 Uiso calc 1
C C14 0.8001(3) 0.18121(16) 0.25256(13) 0.0413(5) Uani d 1
H H14 0.8476 0.1888 0.3103 0.050 Uiso calc 1
C C15 0.7713(3) -0.00212(17) 0.01665(13) 0.0412(5) Uani d 1
C C16 0.7542(3) -0.07135(18) -0.13968(14) 0.0530(6) Uani d 1
H H16A 0.6922 -0.1404 -0.1525 0.064 Uiso calc 1
H H16B 0.8673 -0.0733 -0.1296 0.064 Uiso calc 1
C C17 0.7064(5) -0.0391(2) -0.21507(17) 0.0910(11) Uani d 1
H H17A 0.5916 -0.0489 -0.2308 0.136 Uiso calc 1
H H17B 0.7419 -0.0810 -0.2657 0.136 Uiso calc 1
H H17C 0.7548 0.0334 -0.1975 0.136 Uiso calc 1
C C18 0.5107(2) 0.74037(16) 0.51521(13) 0.0361(5) Uani d 1
C C19 0.4414(2) 0.80532(16) 0.50673(13) 0.0375(5) Uani d 1
C C20 0.3584(2) 0.88391(15) 0.49637(13) 0.0349(5) Uani d 1
C C21 0.3385(3) 0.96449(16) 0.57114(13) 0.0399(5) Uani d 1
H H21 0.3798 0.9675 0.6282 0.048 Uiso calc 1
C C22 0.2583(3) 1.03954(16) 0.56119(13) 0.0385(5) Uani d 1
H H22 0.2459 1.0929 0.6115 0.046 Uiso calc 1
C C23 0.1957(2) 1.03592(15) 0.47637(13) 0.0348(4) Uani d 1
C C24 0.2131(2) 0.95524(16) 0.40170(13) 0.0384(5) Uani d 1
H H24 0.1696 0.9517 0.3447 0.046 Uiso calc 1
C C25 0.2944(2) 0.88013(16) 0.41120(13) 0.0387(5) Uani d 1
H H25 0.3065 0.8269 0.3607 0.046 Uiso calc 1
C C26 0.1104(2) 1.11651(16) 0.46243(14) 0.0372(5) Uani d 1
C C27 0.0219(3) 1.27170(16) 0.53568(14) 0.0412(5) Uani d 1
H H27A -0.0901 1.2431 0.5040 0.049 Uiso calc 1
H H27B 0.0732 1.3093 0.5047 0.049 Uiso calc 1
C C28 0.0359(3) 1.34363(18) 0.63130(16) 0.0557(6) Uani d 1
H H28A -0.0232 1.3070 0.6594 0.084 Uiso calc 1
H H28B -0.0071 1.4036 0.6322 0.084 Uiso calc 1
H H28C 0.1469 1.3661 0.6631 0.084 Uiso calc 1
C C29 0.8480(3) 0.60897(16) 0.70503(13) 0.0384(5) Uani d 1
C C30 0.9124(3) 0.61708(16) 0.77782(13) 0.0394(5) Uani d 1
C C31 0.9909(2) 0.62598(16) 0.86536(13) 0.0376(5) Uani d 1
C C32 1.0745(3) 0.55122(18) 0.87563(13) 0.0459(6) Uani d 1
H H32 1.0791 0.4947 0.8253 0.055 Uiso calc 1
C C33 1.1503(3) 0.55990(18) 0.95916(14) 0.0459(6) Uani d 1
H H33 1.2054 0.5093 0.9651 0.055 Uiso calc 1
C C34 1.1446(2) 0.64424(17) 1.03503(13) 0.0397(5) Uani d 1
C C35 1.0624(3) 0.71912(17) 1.02519(14) 0.0435(5) Uani d 1
H H35 1.0588 0.7758 1.0757 0.052 Uiso calc 1
C C36 0.9858(3) 0.71061(17) 0.94152(14) 0.0429(5) Uani d 1
H H36 0.9306 0.7613 0.9358 0.052 Uiso calc 1
C C37 1.2238(3) 0.65612(19) 1.12705(14) 0.0457(5) Uani d 1
C C38 1.3982(3) 0.5901(2) 1.21119(14) 0.0564(7) Uani d 1
H H38A 1.3246 0.5811 1.2474 0.068 Uiso calc 1
H H38B 1.4724 0.6574 1.2436 0.068 Uiso calc 1
C C39 1.4869(4) 0.5037(2) 1.19026(16) 0.0717(8) Uani d 1
H H39A 1.4115 0.4375 1.1617 0.108 Uiso calc 1
H H39B 1.5530 0.5069 1.2447 0.108 Uiso calc 1
H H39C 1.5533 0.5110 1.1509 0.108 Uiso calc 1
C C40 0.7039(3) 0.7919(2) 0.12545(16) 0.0563(6) Uani d 1
D D40 0.766(3) 0.836(2) 0.1038(17) 0.066(8) Uiso d 1

loop_
_atom_site_aniso_label
_atom_site_aniso_U_11
_atom_site_aniso_U_22
_atom_site_aniso_U_33
_atom_site_aniso_U_12
_atom_site_aniso_U_13
_atom_site_aniso_U_23
Cl1 0.0794(5) 0.0752(5) 0.0859(5) 0.0362(4) 0.0193(4) 0.0190(4)
Cl2 0.0926(6) 0.1798(10) 0.0620(5) 0.0683(7) 0.0111(4) 0.0528(6)
Cl3 0.0902(6) 0.0761(5) 0.0676(5) 0.0150(4) 0.0176(4) 0.0072(4)
O1 0.0883(13) 0.0444(9) 0.0481(9) 0.0364(9) 0.0281(9) 0.0165(8)
O2 0.0667(10) 0.0439(9) 0.0306(8) 0.0237(8) 0.0160(7) 0.0064(7)
O3 0.0604(10) 0.0557(10) 0.0433(9) 0.0278(8) 0.0079(7) 0.0244(8)
O4 0.0517(9) 0.0388(8) 0.0440(8) 0.0234(7) 0.0122(7) 0.0186(7)
O5 0.0729(12) 0.0831(13) 0.0284(8) 0.0366(10) 0.0071(8) 0.0090(8)
O6 0.0595(10) 0.0613(10) 0.0293(7) 0.0251(8) 0.0040(7) 0.0170(7)
C1 0.0394(11) 0.0322(10) 0.0291(10) 0.0108(9) 0.0110(8) 0.0102(8)
C2 0.0391(11) 0.0377(11) 0.0273(10) 0.0110(9) 0.0064(8) 0.0124(9)
C3 0.0355(11) 0.0304(10) 0.0328(10) 0.0103(9) 0.0090(8) 0.0120(8)
C4 0.0414(12) 0.0301(10) 0.0291(10) 0.0090(9) 0.0080(8) 0.0055(8)
C5 0.0379(11) 0.0325(11) 0.0299(10) 0.0077(9) 0.0051(8) 0.0111(8)
C6 0.0422(12) 0.0344(11) 0.0358(11) 0.0158(9) 0.0087(9) 0.0138(9)
C7 0.0454(12) 0.0347(11) 0.0302(10) 0.0133(9) 0.0080(9) 0.0131(9)
C8 0.0460(13) 0.0391(12) 0.0341(11) 0.0159(10) 0.0110(9) 0.0136(10)
C9 0.0422(12) 0.0340(11) 0.0325(10) 0.0132(9) 0.0128(9) 0.0090(9)
C10 0.0509(13) 0.0391(12) 0.0380(11) 0.0233(10) 0.0122(9) 0.0143(9)
C11 0.0494(13) 0.0436(12) 0.0287(10) 0.0173(10) 0.0092(9) 0.0108(9)
C12 0.0455(12) 0.0338(11) 0.0347(11) 0.0134(9) 0.0135(9) 0.0111(9)
C13 0.0521(13) 0.0387(12) 0.0382(11) 0.0208(10) 0.0136(10) 0.0152(10)
C14 0.0516(13) 0.0414(12) 0.0307(10) 0.0156(10) 0.0085(9) 0.0124(9)
C15 0.0507(13) 0.0364(12) 0.0362(11) 0.0135(10) 0.0161(10) 0.0099(9)
C16 0.0723(17) 0.0445(13) 0.0357(12) 0.0185(12) 0.0205(11) 0.0026(10)
C17 0.179(4) 0.0598(18) 0.0407(15) 0.047(2) 0.0408(18) 0.0131(13)
C18 0.0409(12) 0.0326(11) 0.0323(10) 0.0093(9) 0.0089(9) 0.0094(9)
C19 0.0390(12) 0.0357(11) 0.0358(11) 0.0103(10) 0.0087(9) 0.0112(9)
C20 0.0360(11) 0.0313(11) 0.0375(11) 0.0101(9) 0.0086(9) 0.0128(9)
C21 0.0476(13) 0.0413(12) 0.0317(10) 0.0173(10) 0.0053(9) 0.0143(9)
C22 0.0471(12) 0.0357(11) 0.0325(11) 0.0158(10) 0.0105(9) 0.0103(9)
C23 0.0339(11) 0.0343(11) 0.0390(11) 0.0106(9) 0.0083(9) 0.0168(9)
C24 0.0434(12) 0.0423(12) 0.0316(10) 0.0135(10) 0.0073(9) 0.0160(9)
C25 0.0455(12) 0.0362(11) 0.0329(11) 0.0138(10) 0.0106(9) 0.0095(9)
C26 0.0366(11) 0.0378(12) 0.0411(12) 0.0124(9) 0.0096(9) 0.0183(10)
C27 0.0407(12) 0.0379(12) 0.0519(13) 0.0182(10) 0.0114(10) 0.0220(10)
C28 0.0700(17) 0.0450(14) 0.0565(14) 0.0302(13) 0.0138(12) 0.0191(12)
C29 0.0447(12) 0.0358(11) 0.0332(11) 0.0134(10) 0.0062(9) 0.0115(9)
C30 0.0442(12) 0.0382(12) 0.0339(11) 0.0127(10) 0.0071(9) 0.0116(9)
C31 0.0387(12) 0.0423(12) 0.0294(10) 0.0099(9) 0.0055(8) 0.0122(9)
C32 0.0582(14) 0.0454(13) 0.0277(10) 0.0218(11) 0.0059(9) 0.0050(9)
C33 0.0549(14) 0.0478(13) 0.0355(11) 0.0246(11) 0.0071(10) 0.0140(10)
C34 0.0398(12) 0.0479(13) 0.0291(10) 0.0124(10) 0.0068(9) 0.0122(9)
C35 0.0505(13) 0.0436(12) 0.0309(11) 0.0170(11) 0.0098(9) 0.0060(9)
C36 0.0497(13) 0.0431(13) 0.0371(11) 0.0195(10) 0.0098(9) 0.0139(10)
C37 0.0452(13) 0.0571(15) 0.0317(11) 0.0136(11) 0.0073(9) 0.0140(11)
C38 0.0644(16) 0.0741(17) 0.0305(11) 0.0234(14) 0.0024(10) 0.0213(11)
C39 0.089(2) 0.095(2) 0.0387(13) 0.0494(18) 0.0080(13) 0.0269(14)
C40 0.0589(16) 0.0654(17) 0.0483(14) 0.0146(13) 0.0111(12) 0.0268(13)

loop_
_atom_type_symbol
_atom_type_description
_atom_type_scat_dispersion_real
_atom_type_scat_dispersion_imag
_atom_type_scat_source
C C 0.0033 0.0016 'International Tables Vol C Tables 4.2.6.8 and 6.1.1.4'
H H 0.0000 0.0000 'International Tables Vol C Tables 4.2.6.8 and 6.1.1.4'
O O 0.0106 0.0060 'International Tables Vol C Tables 4.2.6.8 and 6.1.1.4'
Cl Cl 0.1484 0.1585 'International Tables Vol C Tables 4.2.6.8 and 6.1.1.4'
D D 0.0000 0.0000 'International Tables Vol C Tables 4.2.6.8 and 6.1.1.4'

loop_
_geom_angle_atom_site_label_1
_geom_angle_atom_site_label_2
_geom_angle_atom_site_label_3
_geom_angle
C15 O2 C16 116.53(17)
C26 O4 C27 116.92(15)
C37 O6 C38 116.85(17)
C6 C1 C2 119.57(17)
C6 C1 C7 119.50(17)
C2 C1 C7 120.93(17)
C1 C2 C3 120.48(17)
C1 C2 H2 119.8
C3 C2 H2 119.8
C4 C3 C2 119.30(17)
C4 C3 C18 120.86(17)
C2 C3 C18 119.84(17)
C5 C4 C3 120.69(17)
C5 C4 H4 119.7
C3 C4 H4 119.7
C4 C5 C6 119.54(17)
C4 C5 C29 120.02(17)
C6 C5 C29 120.42(18)
C1 C6 C5 120.39(18)
C1 C6 H6 119.8
C5 C6 H6 119.8
C8 C7 C1 178.5(2)
C7 C8 C9 179.1(2)
C14 C9 C10 119.17(17)
C14 C9 C8 120.06(18)
C10 C9 C8 120.75(18)
C11 C10 C9 120.60(19)
C11 C10 H10 119.7
C9 C10 H10 119.7
C10 C11 C12 120.03(19)
C10 C11 H11 120.0
C12 C11 H11 120.0
C11 C12 C13 119.49(18)
C11 C12 C15 121.85(18)
C13 C12 C15 118.62(18)
C14 C13 C12 120.54(19)
C14 C13 H13 119.7
C12 C13 H13 119.7
C13 C14 C9 120.15(19)
C13 C14 H14 119.9
C9 C14 H14 119.9
O1 C15 O2 123.57(18)
O1 C15 C12 124.35(19)
O2 C15 C12 112.04(18)
O2 C16 C17 106.56(19)
O2 C16 H16A 110.4
C17 C16 H16A 110.4
O2 C16 H16B 110.4
C17 C16 H16B 110.4
H16A C16 H16B 108.6
C16 C17 H17A 109.5
C16 C17 H17B 109.5
H17A C17 H17B 109.5
C16 C17 H17C 109.5
H17A C17 H17C 109.5
H17B C17 H17C 109.5
C19 C18 C3 177.8(2)
C18 C19 C20 179.8(2)
C25 C20 C21 118.88(18)
C25 C20 C19 120.48(17)
C21 C20 C19 120.64(17)
C22 C21 C20 120.64(18)
C22 C21 H21 119.7
C20 C21 H21 119.7
C21 C22 C23 120.30(18)
C21 C22 H22 119.8
C23 C22 H22 119.8
C24 C23 C22 119.38(18)
C24 C23 C26 118.45(18)
C22 C23 C26 122.17(18)
C25 C24 C23 120.62(18)
C25 C24 H24 119.7
C23 C24 H24 119.7
C24 C25 C20 120.17(18)
C24 C25 H25 119.9
C20 C25 H25 119.9
O3 C26 O4 123.73(18)
O3 C26 C23 124.63(19)
O4 C26 C23 111.64(16)
O4 C27 C28 106.01(16)
O4 C27 H27A 110.5
C28 C27 H27A 110.5
O4 C27 H27B 110.5
C28 C27 H27B 110.5
H27A C27 H27B 108.7
C27 C28 H28A 109.5
C27 C28 H28B 109.5
H28A C28 H28B 109.5
C27 C28 H28C 109.5
H28A C28 H28C 109.5
H28B C28 H28C 109.5
C30 C29 C5 179.2(2)
C29 C30 C31 179.4(2)
C32 C31 C36 118.93(18)
C32 C31 C30 120.76(18)
C36 C31 C30 120.31(19)
C33 C32 C31 120.82(19)
C33 C32 H32 119.6
C31 C32 H32 119.6
C32 C33 C34 120.1(2)
C32 C33 H33 119.9
C34 C33 H33 119.9
C35 C34 C33 119.29(19)
C35 C34 C37 118.82(19)
C33 C34 C37 121.88(19)
C36 C35 C34 120.80(19)
C36 C35 H35 119.6
C34 C35 H35 119.6
C35 C36 C31 120.02(19)
C35 C36 H36 120.0
C31 C36 H36 120.0
O5 C37 O6 123.92(19)
O5 C37 C34 124.2(2)
O6 C37 C34 111.84(18)
O6 C38 C39 105.84(18)
O6 C38 H38A 110.6
C39 C38 H38A 110.6
O6 C38 H38B 110.6
C39 C38 H38B 110.6
H38A C38 H38B 108.7
C38 C39 H39A 109.5
C38 C39 H39B 109.5
H39A C39 H39B 109.5
C38 C39 H39C 109.5
H39A C39 H39C 109.5
H39B C39 H39C 109.5
Cl2 C40 Cl3 110.72(16)
Cl2 C40 Cl1 110.71(14)
Cl3 C40 Cl1 110.38(15)
Cl2 C40 D40 108.4(16)
Cl3 C40 D40 107.7(16)
Cl1 C40 D40 108.8(16)

loop_
_geom_bond_atom_site_label_1
_geom_bond_atom_site_label_2
_geom_bond_distance
_geom_bond_publ_flag
Cl1 C40 1.747(3) ?
Cl2 C40 1.738(3) ?
Cl3 C40 1.740(3) ?
O1 C15 1.209(2) yes
O2 C15 1.331(3) yes
O2 C16 1.460(2) yes
O3 C26 1.197(2) yes
O4 C26 1.340(2) yes
O4 C27 1.450(2) yes
O5 C37 1.204(3) yes
O6 C37 1.333(3) yes
O6 C38 1.451(2) yes
C1 C6 1.393(3) ?
C1 C2 1.394(3) ?
C1 C7 1.445(3) ?
C2 C3 1.397(3) ?
C2 H2 0.9300 ?
C3 C4 1.393(3) ?
C3 C18 1.438(3) ?
C4 C5 1.390(3) ?
C4 H4 0.9300 ?
C5 C6 1.396(3) ?
C5 C29 1.439(3) ?
C6 H6 0.9300 ?
C7 C8 1.186(3) yes
C8 C9 1.440(3) ?
C9 C14 1.391(3) ?
C9 C10 1.397(3) ?
C10 C11 1.377(3) ?
C10 H10 0.9300 ?
C11 C12 1.391(3) ?
C11 H11 0.9300 ?
C12 C13 1.391(3) ?
C12 C15 1.491(3) ?
C13 C14 1.379(3) ?
C13 H13 0.9300 ?
C14 H14 0.9300 ?
C16 C17 1.481(4) ?
C16 H16A 0.9700 ?
C16 H16B 0.9700 ?
C17 H17A 0.9600 ?
C17 H17B 0.9600 ?
C17 H17C 0.9600 ?
C18 C19 1.191(3) yes
C19 C20 1.437(3) ?
C20 C25 1.396(3) ?
C20 C21 1.396(3) ?
C21 C22 1.377(3) ?
C21 H21 0.9300 ?
C22 C23 1.389(3) ?
C22 H22 0.9300 ?
C23 C24 1.388(3) ?
C23 C26 1.492(3) ?
C24 C25 1.381(3) ?
C24 H24 0.9300 ?
C25 H25 0.9300 ?
C27 C28 1.508(3) ?
C27 H27A 0.9700 ?
C27 H27B 0.9700 ?
C28 H28A 0.9600 ?
C28 H28B 0.9600 ?
C28 H28C 0.9600 ?
C29 C30 1.190(3) yes
C30 C31 1.438(3) ?
C31 C32 1.393(3) ?
C31 C36 1.396(3) ?
C32 C33 1.373(3) ?
C32 H32 0.9300 ?
C33 C34 1.392(3) ?
C33 H33 0.9300 ?
C34 C35 1.385(3) ?
C34 C37 1.492(3) ?
C35 C36 1.378(3) ?
C35 H35 0.9300 ?
C36 H36 0.9300 ?
C38 C39 1.489(4) ?
C38 H38A 0.9700 ?
C38 H38B 0.9700 ?
C39 H39A 0.9600 ?
C39 H39B 0.9600 ?
C39 H39C 0.9600 ?
C40 D40 0.97(3) ?

loop_
_geom_hbond_atom_site_label_D
_geom_hbond_atom_site_label_H
_geom_hbond_atom_site_label_A
_geom_hbond_site_symmetry_A
_geom_hbond_distance_DH
_geom_hbond_distance_HA
_geom_hbond_distance_DA
_geom_hbond_angle_DHA
C40 D40 O1 1_565 0.97(3) 2.24(3) 3.175(3) 162(2)
C36 H36 O1 1_566 0.93 2.61 3.408(3) 144
C14 H14 O3 1_645 0.93 2.58 3.341(3) 140
C25 H25 O5 1_454 0.93 2.51 3.337(2) 148

loop_
_geom_torsion_atom_site_label_1
_geom_torsion_atom_site_label_2
_geom_torsion_atom_site_label_3
_geom_torsion_atom_site_label_4
_geom_torsion
C6 C1 C2 C3 0.7(3)
C7 C1 C2 C3 179.90(19)
C1 C2 C3 C4 -1.3(3)
C1 C2 C3 C18 178.45(19)
C2 C3 C4 C5 0.7(3)
C18 C3 C4 C5 -179.07(19)
C3 C4 C5 C6 0.6(3)
C3 C4 C5 C29 -178.0(2)
C2 C1 C6 C5 0.6(3)
C7 C1 C6 C5 -178.65(19)
C4 C5 C6 C1 -1.2(3)
C29 C5 C6 C1 177.4(2)
C14 C9 C10 C11 -1.4(3)
C8 C9 C10 C11 176.9(2)
C9 C10 C11 C12 0.7(3)
C10 C11 C12 C13 0.6(3)
C10 C11 C12 C15 -177.0(2)
C11 C12 C13 C14 -1.2(3)
C15 C12 C13 C14 176.5(2)
C12 C13 C14 C9 0.5(3)
C10 C9 C14 C13 0.8(3)
C8 C9 C14 C13 -177.5(2)
C16 O2 C15 O1 -2.5(3)
C16 O2 C15 C12 175.46(19)
C11 C12 C15 O1 -173.4(2)
C13 C12 C15 O1 8.9(3)
C11 C12 C15 O2 8.6(3)
C13 C12 C15 O2 -169.1(2)
C15 O2 C16 C17 -173.8(2)
C25 C20 C21 C22 -0.5(3)
C19 C20 C21 C22 -179.7(2)
C20 C21 C22 C23 0.1(3)
C21 C22 C23 C24 0.8(3)
C21 C22 C23 C26 -178.95(19)
C22 C23 C24 C25 -1.2(3)
C26 C23 C24 C25 178.51(19)
C23 C24 C25 C20 0.8(3)
C21 C20 C25 C24 0.1(3)
C19 C20 C25 C24 179.28(19)
C27 O4 C26 O3 0.4(3)
C27 O4 C26 C23 179.88(17)
C24 C23 C26 O3 -0.9(3)
C22 C23 C26 O3 178.8(2)
C24 C23 C26 O4 179.58(18)
C22 C23 C26 O4 -0.7(3)
C26 O4 C27 C28 -177.55(19)
C36 C31 C32 C33 0.3(4)
C30 C31 C32 C33 179.7(2)
C31 C32 C33 C34 -0.2(4)
C32 C33 C34 C35 -0.2(4)
C32 C33 C34 C37 179.4(2)
C33 C34 C35 C36 0.4(3)
C37 C34 C35 C36 -179.2(2)
C34 C35 C36 C31 -0.2(4)
C32 C31 C36 C35 -0.1(3)
C30 C31 C36 C35 -179.5(2)
C38 O6 C37 O5 -2.0(4)
C38 O6 C37 C34 177.9(2)
C35 C34 C37 O5 5.9(4)
C33 C34 C37 O5 -173.7(2)
C35 C34 C37 O6 -173.9(2)
C33 C34 C37 O6 6.5(3)
C37 O6 C38 C39 -178.6(2)
